data_2016271
loop_
_publ_author_name
'B\"ohme, Uwe '
'Foehn, Ines C.'

_publ_section_title
;
 Two modifications of a five-coordinate silicon complex
;
_journal_coeditor_code JZ3090
_journal_issue 11
_journal_name_full 'Acta Crystallographica Section C'
_journal_page_first o613
_journal_page_last o616
_journal_paper_doi 10.1107/S0108270107045465
_journal_volume 63
_journal_year 2007
_chemical_formula_iupac 'C14 H19 N O2 Si'
_chemical_formula_moiety 'C14 H19 N O2 Si'
_chemical_formula_sum 'C14 H19 N O2 Si'
_chemical_formula_weight 261.39
_chemical_melting_point 383
_chemical_name_common
;
TBPY-5-34-[2-oxy-\kO-acetophenone-N-(2-oxy-\kO-ethyl)
iminato-\kN]silacyclopentane
;
_chemical_name_systematic
;
(Ethane-1,2-diyl)(2-{[1-(2-oxidophenyl)ethylidene-\kO]amino-\kN}ethanolato-\
\kO)silicon
;
_space_group_IT_number 14
_symmetry_cell_setting monoclinic
_symmetry_space_group_name_Hall '-P 2ybc'
_symmetry_space_group_name_H-M 'P 1 21/c 1'
_atom_sites_solution_hydrogens geom
_atom_sites_solution_primary direct
_atom_sites_solution_secondary difmap
_audit_creation_method SHELXL-97
_cell_angle_alpha 90.00
_cell_angle_beta 99.86(3)
_cell_angle_gamma 90.00
_cell_formula_units_Z 4
_cell_length_a 8.2780(17)
_cell_length_b 10.694(2)
_cell_length_c 15.155(3)
_cell_measurement_reflns_used 5780
_cell_measurement_temperature 93(2)
_cell_measurement_theta_max 35.84
_cell_measurement_theta_min 2.35
_cell_volume 1321.8(5)
_computing_cell_refinement 'SAINT (Bruker, 2004)'
_computing_data_collection 'SMART (Bruker, 2004)'
_computing_data_reduction 'SAINT (Bruker, 2004)'
_computing_molecular_graphics 'ORTEP-3 (Farrugia, 1997)'
_computing_publication_material 'SHELXL97 (Sheldrick, 1997)'
_computing_structure_refinement 'SHELXL97 (Sheldrick, 1997)'
_computing_structure_solution 'SHELXS97 (Sheldrick, 1997)'
_diffrn_ambient_temperature 93(2)
_diffrn_measured_fraction_theta_full 1.000
_diffrn_measured_fraction_theta_max 1.000
_diffrn_measurement_device_type 'Bruker SMART CCD area-detector'
_diffrn_measurement_method 'phi and omega scans'
_diffrn_radiation_monochromator graphite
_diffrn_radiation_source 'sealed tube'
_diffrn_radiation_type MoK\a
_diffrn_radiation_wavelength 0.71073
_diffrn_reflns_av_R_equivalents 0.0294
_diffrn_reflns_av_sigmaI/netI 0.0170
_diffrn_reflns_limit_h_max 11
_diffrn_reflns_limit_h_min -11
_diffrn_reflns_limit_k_max 14
_diffrn_reflns_limit_k_min -14
_diffrn_reflns_limit_l_max 20
_diffrn_reflns_limit_l_min -20
_diffrn_reflns_number 25940
_diffrn_reflns_theta_full 29.00
_diffrn_reflns_theta_max 29.00
_diffrn_reflns_theta_min 2.34
_diffrn_standards_decay_% 0
_diffrn_standards_number 0
_exptl_absorpt_coefficient_mu 0.172
_exptl_absorpt_correction_T_max 0.95
_exptl_absorpt_correction_T_min 0.90
_exptl_absorpt_correction_type multi-scan
_exptl_absorpt_process_details '(SADABS; Sheldrick, 1996)'
_exptl_crystal_colour colourless-yellow
_exptl_crystal_density_diffrn 1.314
_exptl_crystal_density_method 'not measured'
_exptl_crystal_description Piece
_exptl_crystal_F_000 560
_exptl_crystal_size_max 0.60
_exptl_crystal_size_mid 0.40
_exptl_crystal_size_min 0.33
_refine_diff_density_max 0.825
_refine_diff_density_min -0.316
_refine_ls_extinction_method none
_refine_ls_goodness_of_fit_ref 1.073
_refine_ls_hydrogen_treatment constr
_refine_ls_matrix_type full
_refine_ls_number_parameters 164
_refine_ls_number_reflns 3522
_refine_ls_number_restraints 0
_refine_ls_restrained_S_all 1.073
_refine_ls_R_factor_all 0.0408
_refine_ls_R_factor_gt 0.0354
_refine_ls_shift/su_max 0.000
_refine_ls_shift/su_mean 0.000
_refine_ls_structure_factor_coef Fsqd
_refine_ls_weighting_details 'calc w=1/[\s^2^(Fo^2^)+(0.0556P)^2^+0.6087P] where P=(Fo^2^+2Fc^2^)/3'
_refine_ls_weighting_scheme calc
_refine_ls_wR_factor_gt 0.0986
_refine_ls_wR_factor_ref 0.1021
_reflns_number_gt 3115
_reflns_number_total 3522
_reflns_threshold_expression >2sigma(I)
_cod_data_source_file jz3090.cif
_cod_data_source_block IIm
_cod_depositor_comments
;
The following automatic conversions were performed:
'_symmetry_cell_setting' value 'Monoclinic' changed to 'monoclinic'
according to '/home/saulius/struct/CIF-dictionaries/cif_core.dic'
dictionary named 'cif_core.dic' version 2.4.1 from 2010-06-29.

Automatic conversion script
Id: cif_fix_enum 1527 2010-12-29 10:47:43Z saulius 

The following automatic conversions were performed:

'_symmetry_cell_setting' value 'Monoclinic' changed to 'monoclinic'
according to /home/saulius/struct/CIF-dictionaries/cif_core.dic
dictionary named 'cif_core.dic' version 2.4.1 from 2010-06-29.

Automatic conversion script
Id: cif_fix_values 1715 2011-07-08 13:25:40Z adriana 
;
_cod_original_sg_symbol_H-M 'P 21/c'
_cod_database_code 2016271
_cod_database_fobs_code 2016271

loop_
_symmetry_equiv_pos_as_xyz
'x, y, z'
'-x, y+1/2, -z+1/2'
'-x, -y, -z'
'x, -y-1/2, z-1/2'

loop_
_atom_site_type_symbol
_atom_site_label
_atom_site_fract_x
_atom_site_fract_y
_atom_site_fract_z
_atom_site_U_iso_or_equiv
_atom_site_adp_type
_atom_site_calc_flag
_atom_site_refinement_flags
_atom_site_occupancy
Si Si1 0.75250(4) 0.43595(3) 0.23148(2) 0.01263(10) Uani d . 1
O O1 0.90593(10) 0.39365(8) 0.17737(6) 0.01722(18) Uani d . 1
O O2 0.78673(11) 0.53198(8) 0.32267(6) 0.01695(18) Uani d . 1
N N1 0.85151(12) 0.29696(9) 0.31911(6) 0.01353(19) Uani d . 1
C C1 1.01892(15) 0.29615(12) 0.20998(8) 0.0194(2) Uani d . 1
H H1A 1.1198 0.3324 0.2453 0.023 Uiso calc R 1
H H1B 1.0496 0.2490 0.1591 0.023 Uiso calc R 1
C C2 0.93687(15) 0.20921(11) 0.26863(8) 0.0172(2) Uani d . 1
H H2A 0.8587 0.1519 0.2319 0.021 Uiso calc R 1
H H2B 1.0190 0.1593 0.3091 0.021 Uiso calc R 1
C C3 0.84985(13) 0.28496(10) 0.40388(8) 0.0135(2) Uani d . 1
C C4 0.92288(15) 0.17211(11) 0.45659(8) 0.0163(2) Uani d . 1
H H4A 0.9061 0.0976 0.4185 0.024 Uiso calc R 1
H H4B 0.8692 0.1603 0.5088 0.024 Uiso calc R 1
H H4C 1.0406 0.1854 0.4766 0.024 Uiso calc R 1
C C5 0.78314(14) 0.38999(11) 0.44950(7) 0.0147(2) Uani d . 1
C C6 0.76272(14) 0.50900(11) 0.40757(8) 0.0151(2) Uani d . 1
C C7 0.71663(15) 0.61214(12) 0.45484(8) 0.0193(2) Uani d . 1
H H7 0.7077 0.6924 0.4275 0.023 Uiso calc R 1
C C8 0.68393(16) 0.59814(13) 0.54111(9) 0.0224(3) Uani d . 1
H H8 0.6522 0.6686 0.5723 0.027 Uiso calc R 1
C C9 0.69745(17) 0.48076(13) 0.58227(9) 0.0229(3) Uani d . 1
H H9 0.6725 0.4708 0.6408 0.027 Uiso calc R 1
C C10 0.74773(15) 0.37844(12) 0.53696(8) 0.0189(2) Uani d . 1
H H10 0.7584 0.2991 0.5656 0.023 Uiso calc R 1
C C11 0.66947(14) 0.56697(11) 0.14849(8) 0.0169(2) Uani d . 1
H H11A 0.7075 0.6499 0.1727 0.020 Uiso calc R 1
H H11B 0.7064 0.5546 0.0903 0.020 Uiso calc R 1
C C12 0.48125(16) 0.55706(12) 0.13737(10) 0.0224(3) Uani d . 1
H H12A 0.4421 0.5966 0.1889 0.027 Uiso calc R 1
H H12B 0.4292 0.6001 0.0819 0.027 Uiso calc R 1
C C13 0.43727(16) 0.41763(12) 0.13254(9) 0.0230(3) Uani d . 1
H H13A 0.4565 0.3820 0.0749 0.028 Uiso calc R 1
H H13B 0.3201 0.4062 0.1367 0.028 Uiso calc R 1
C C14 0.54725(14) 0.35048(11) 0.21199(8) 0.0172(2) Uani d . 1
H H14A 0.5628 0.2616 0.1971 0.021 Uiso calc R 1
H H14B 0.4961 0.3542 0.2664 0.021 Uiso calc R 1

loop_
_atom_site_aniso_label
_atom_site_aniso_U_11
_atom_site_aniso_U_22
_atom_site_aniso_U_33
_atom_site_aniso_U_12
_atom_site_aniso_U_13
_atom_site_aniso_U_23
Si1 0.01272(16) 0.01230(16) 0.01279(16) -0.00026(10) 0.00193(11) 0.00120(11)
O1 0.0171(4) 0.0200(4) 0.0153(4) 0.0041(3) 0.0050(3) 0.0039(3)
O2 0.0228(4) 0.0135(4) 0.0144(4) -0.0015(3) 0.0029(3) 0.0008(3)
N1 0.0136(4) 0.0135(4) 0.0135(4) 0.0009(3) 0.0023(3) -0.0002(3)
C1 0.0175(5) 0.0239(6) 0.0176(6) 0.0067(4) 0.0052(4) 0.0034(4)
C2 0.0200(5) 0.0174(5) 0.0144(5) 0.0056(4) 0.0040(4) 0.0001(4)
C3 0.0122(5) 0.0133(5) 0.0145(5) -0.0010(4) 0.0012(4) 0.0006(4)
C4 0.0190(5) 0.0148(5) 0.0148(5) 0.0021(4) 0.0022(4) 0.0018(4)
C5 0.0151(5) 0.0150(5) 0.0137(5) 0.0004(4) 0.0019(4) -0.0006(4)
C6 0.0150(5) 0.0157(5) 0.0140(5) -0.0006(4) 0.0007(4) -0.0015(4)
C7 0.0207(6) 0.0153(5) 0.0209(6) 0.0013(4) 0.0009(4) -0.0028(4)
C8 0.0243(6) 0.0222(6) 0.0204(6) 0.0048(5) 0.0027(5) -0.0071(5)
C9 0.0267(6) 0.0271(7) 0.0154(5) 0.0059(5) 0.0050(5) -0.0027(5)
C10 0.0218(6) 0.0199(6) 0.0152(5) 0.0033(4) 0.0037(4) 0.0009(4)
C11 0.0157(5) 0.0160(5) 0.0182(5) -0.0011(4) 0.0009(4) 0.0045(4)
C12 0.0194(6) 0.0192(6) 0.0273(7) 0.0014(4) 0.0004(5) 0.0045(5)
C13 0.0178(6) 0.0216(6) 0.0275(7) -0.0023(5) -0.0018(5) 0.0036(5)
C14 0.0158(5) 0.0145(5) 0.0206(6) -0.0016(4) 0.0009(4) 0.0031(4)

loop_
_atom_type_symbol
_atom_type_description
_atom_type_scat_dispersion_real
_atom_type_scat_dispersion_imag
_atom_type_scat_source
C C 0.0033 0.0016 'International Tables Vol C Tables 4.2.6.8 and 6.1.1.4'
H H 0.0000 0.0000 'International Tables Vol C Tables 4.2.6.8 and 6.1.1.4'
N N 0.0061 0.0033 'International Tables Vol C Tables 4.2.6.8 and 6.1.1.4'
O O 0.0106 0.0060 'International Tables Vol C Tables 4.2.6.8 and 6.1.1.4'
Si Si 0.0817 0.0704 'International Tables Vol C Tables 4.2.6.8 and 6.1.1.4'

loop_
_geom_angle_atom_site_label_1
_geom_angle_atom_site_label_2
_geom_angle_atom_site_label_3
_geom_angle
_geom_angle_publ_flag
O1 Si1 O2 121.37(5) y
O1 Si1 C14 121.40(5) y
O2 Si1 C14 115.72(5) y
O1 Si1 C11 95.26(5) y
O2 Si1 C11 94.71(5) y
C14 Si1 C11 92.21(6) y
O1 Si1 N1 82.58(4) y
O2 Si1 N1 85.40(5) y
C14 Si1 N1 89.98(5) y
C11 Si1 N1 177.51(5) y
C1 O1 Si1 121.96(7) ?
C6 O2 Si1 128.89(8) ?
C3 N1 C2 122.87(10) ?
C3 N1 Si1 129.72(8) ?
C2 N1 Si1 107.37(7) ?
O1 C1 C2 108.40(9) ?
O1 C1 H1A 110.0 ?
C2 C1 H1A 110.0 ?
O1 C1 H1B 110.0 ?
C2 C1 H1B 110.0 ?
H1A C1 H1B 108.4 ?
N1 C2 C1 102.51(10) ?
N1 C2 H2A 111.3 ?
C1 C2 H2A 111.3 ?
N1 C2 H2B 111.3 ?
C1 C2 H2B 111.3 ?
H2A C2 H2B 109.2 ?
N1 C3 C5 117.30(10) ?
N1 C3 C4 122.12(10) ?
C5 C3 C4 120.47(10) ?
C3 C4 H4A 109.5 ?
C3 C4 H4B 109.5 ?
H4A C4 H4B 109.5 ?
C3 C4 H4C 109.5 ?
H4A C4 H4C 109.5 ?
H4B C4 H4C 109.5 ?
C10 C5 C6 118.09(11) ?
C10 C5 C3 121.90(11) ?
C6 C5 C3 119.89(10) ?
O2 C6 C7 115.99(11) ?
O2 C6 C5 124.12(10) ?
C7 C6 C5 119.88(11) ?
C8 C7 C6 120.67(12) ?
C8 C7 H7 119.7 ?
C6 C7 H7 119.7 ?
C7 C8 C9 120.24(12) ?
C7 C8 H8 119.9 ?
C9 C8 H8 119.9 ?
C10 C9 C8 119.56(12) ?
C10 C9 H9 120.2 ?
C8 C9 H9 120.2 ?
C9 C10 C5 121.47(12) ?
C9 C10 H10 119.3 ?
C5 C10 H10 119.3 ?
C12 C11 Si1 105.18(8) ?
C12 C11 H11A 110.7 ?
Si1 C11 H11A 110.7 ?
C12 C11 H11B 110.7 ?
Si1 C11 H11B 110.7 ?
H11A C11 H11B 108.8 ?
C13 C12 C11 107.41(10) ?
C13 C12 H12A 110.2 ?
C11 C12 H12A 110.2 ?
C13 C12 H12B 110.2 ?
C11 C12 H12B 110.2 ?
H12A C12 H12B 108.5 ?
C12 C13 C14 108.01(11) ?
C12 C13 H13A 110.1 ?
C14 C13 H13A 110.1 ?
C12 C13 H13B 110.1 ?
C14 C13 H13B 110.1 ?
H13A C13 H13B 108.4 ?
C13 C14 Si1 106.64(8) ?
C13 C14 H14A 110.4 ?
Si1 C14 H14A 110.4 ?
C13 C14 H14B 110.4 ?
Si1 C14 H14B 110.4 ?
H14A C14 H14B 108.6 ?

loop_
_geom_bond_atom_site_label_1
_geom_bond_atom_site_label_2
_geom_bond_distance
_geom_bond_publ_flag
Si1 O1 1.6870(10) y
Si1 O2 1.7060(10) y
Si1 C14 1.9070(10) y
Si1 C11 1.9290(10) y
Si1 N1 2.0670(10) y
O1 C1 1.4310(15) ?
O2 C6 1.3577(14) ?
N1 C3 1.2934(15) ?
N1 C2 1.4663(15) ?
C1 C2 1.5241(17) ?
C1 H1A 0.9900 ?
C1 H1B 0.9900 ?
C2 H2A 0.9900 ?
C2 H2B 0.9900 ?
C3 C5 1.4749(16) ?
C3 C4 1.5148(16) ?
C4 H4A 0.9800 ?
C4 H4B 0.9800 ?
C4 H4C 0.9800 ?
C5 C10 1.4110(16) ?
C5 C6 1.4196(16) ?
C6 C7 1.4032(16) ?
C7 C8 1.3879(18) ?
C7 H7 0.9500 ?
C8 C9 1.3977(19) ?
C8 H8 0.9500 ?
C9 C10 1.3928(17) ?
C9 H9 0.9500 ?
C10 H10 0.9500 ?
C11 C12 1.5418(18) ?
C11 H11A 0.9900 ?
C11 H11B 0.9900 ?
C12 C13 1.5337(19) ?
C12 H12A 0.9900 ?
C12 H12B 0.9900 ?
C13 C14 1.5553(18) ?
C13 H13A 0.9900 ?
C13 H13B 0.9900 ?
C14 H14A 0.9900 ?
C14 H14B 0.9900 ?

loop_
_geom_hbond_atom_site_label_D
_geom_hbond_atom_site_label_H
_geom_hbond_atom_site_label_A
_geom_hbond_site_symmetry_A
_geom_hbond_distance_DH
_geom_hbond_distance_HA
_geom_hbond_distance_DA
_geom_hbond_angle_DHA
C4 H4B O1 4_566 0.98 2.59 3.445(2) 146.5
C1 H1B O2 2_745 0.99 2.68 3.330(2) 123.7

loop_
_geom_torsion_atom_site_label_1
_geom_torsion_atom_site_label_2
_geom_torsion_atom_site_label_3
_geom_torsion_atom_site_label_4
_geom_torsion
O2 Si1 O1 C1 80.08(10)
C14 Si1 O1 C1 -85.31(11)
C11 Si1 O1 C1 178.86(9)
N1 Si1 O1 C1 0.10(9)
O1 Si1 O2 C6 -119.76(10)
C14 Si1 O2 C6 46.41(11)
C11 Si1 O2 C6 141.15(10)
N1 Si1 O2 C6 -41.35(10)
O1 Si1 N1 C3 152.34(11)
O2 Si1 N1 C3 29.85(10)
C14 Si1 N1 C3 -85.96(11)
O1 Si1 N1 C2 -25.16(8)
O2 Si1 N1 C2 -147.65(8)
C14 Si1 N1 C2 96.54(8)
Si1 O1 C1 C2 24.11(13)
C3 N1 C2 C1 -137.43(11)
Si1 N1 C2 C1 40.28(10)
O1 C1 C2 N1 -40.98(12)
C2 N1 C3 C5 170.24(10)
Si1 N1 C3 C5 -6.93(15)
C2 N1 C3 C4 -5.86(17)
Si1 N1 C3 C4 176.98(8)
N1 C3 C5 C10 168.22(11)
C4 C3 C5 C10 -15.62(17)
N1 C3 C5 C6 -15.80(16)
C4 C3 C5 C6 160.36(10)
Si1 O2 C6 C7 -147.42(9)
Si1 O2 C6 C5 33.28(16)
C10 C5 C6 O2 -177.54(11)
C3 C5 C6 O2 6.32(17)
C10 C5 C6 C7 3.19(17)
C3 C5 C6 C7 -172.95(11)
O2 C6 C7 C8 177.94(11)
C5 C6 C7 C8 -2.74(18)
C6 C7 C8 C9 0.3(2)
C7 C8 C9 C10 1.5(2)
C8 C9 C10 C5 -1.0(2)
C6 C5 C10 C9 -1.35(18)
C3 C5 C10 C9 174.70(12)
O1 Si1 C11 C12 139.90(9)
O2 Si1 C11 C12 -97.94(9)
C14 Si1 C11 C12 18.09(9)
Si1 C11 C12 C13 -40.70(12)
C11 C12 C13 C14 49.28(14)
C12 C13 C14 Si1 -33.49(12)
O1 Si1 C14 C13 -89.15(9)
O2 Si1 C14 C13 104.69(9)
C11 Si1 C14 C13 8.38(9)
N1 Si1 C14 C13 -170.43(9)

loop_
_cod_related_entry_id
_cod_related_entry_database
_cod_related_entry_code
1 ChemSpider 21121427
